data_4112244
loop_
_publ_author_name
'Nabi A. Magomedov'
'Piero L. Ruggiero'
'Yuchen Tang'

_publ_section_title
;
 Remarkably Facile Hexatriene Electrocyclizations as a Route to
 Functionalized Cyclohexenones via Ring Expansion of Cyclobutenones
;
_journal_name_full 'Journal of the American Chemical Society'
_journal_page_first 1624
_journal_page_last 1625
_journal_paper_doi 10.1021/ja0399066
_journal_volume 126
_journal_year 2004
_chemical_formula_moiety 'C14 H14 O3 S'
_chemical_formula_sum 'C14 H14 O3 S'
_chemical_formula_weight 262.31
_chemical_name_common MAGPR02
_chemical_name_systematic
; 
 ? 
;
_space_group_IT_number 2
_symmetry_cell_setting triclinic
_symmetry_space_group_name_Hall '-P 1'
_symmetry_space_group_name_H-M 'P -1'
_atom_sites_solution_hydrogens geom
_atom_sites_solution_primary direct
_atom_sites_solution_secondary difmap
_audit_creation_method SHELXL-97
_cell_angle_alpha 79.550(2)
_cell_angle_beta 84.044(2)
_cell_angle_gamma 85.155(2)
_cell_formula_units_Z 2
_cell_length_a 6.8553(7)
_cell_length_b 8.3097(8)
_cell_length_c 11.1075(11)
_cell_measurement_reflns_used 4925
_cell_measurement_temperature 193(2)
_cell_measurement_theta_max 28.3
_cell_measurement_theta_min 2.5
_cell_volume 617.49(11)
_computing_cell_refinement 'Bruker SMART'
_computing_data_collection 'Bruker SMART'
_computing_data_reduction 'Bruker SAINT'
_computing_molecular_graphics 'Bruker SHELXTL'
_computing_publication_material 'Bruker SHELXTL'
_computing_structure_refinement 'SHELXL-97 (Sheldrick, 1997)'
_computing_structure_solution 'SHELXS-97 (Sheldrick, 1990)'
_diffrn_ambient_temperature 193(2)
_diffrn_measured_fraction_theta_full 0.963
_diffrn_measured_fraction_theta_max 0.963
_diffrn_measurement_device_type 'CCD area detector'
_diffrn_measurement_method 'phi and omega scans'
_diffrn_radiation_monochromator graphite
_diffrn_radiation_source 'fine-focus sealed tube'
_diffrn_radiation_type MoK\a
_diffrn_radiation_wavelength 0.71073
_diffrn_reflns_av_R_equivalents 0.0171
_diffrn_reflns_av_sigmaI/netI 0.0239
_diffrn_reflns_limit_h_max 9
_diffrn_reflns_limit_h_min -8
_diffrn_reflns_limit_k_max 10
_diffrn_reflns_limit_k_min -11
_diffrn_reflns_limit_l_max 14
_diffrn_reflns_limit_l_min -14
_diffrn_reflns_number 7511
_diffrn_reflns_theta_full 28.32
_diffrn_reflns_theta_max 28.32
_diffrn_reflns_theta_min 1.87
_exptl_absorpt_coefficient_mu 0.259
_exptl_absorpt_correction_type empirical
_exptl_absorpt_process_details SADABS
_exptl_crystal_colour Colorless
_exptl_crystal_density_diffrn 1.411
_exptl_crystal_density_meas 0
_exptl_crystal_description Needle
_exptl_crystal_F_000 276
_exptl_crystal_size_max 0.42
_exptl_crystal_size_mid 0.22
_exptl_crystal_size_min 0.17
_refine_diff_density_max 0.315
_refine_diff_density_min -0.269
_refine_diff_density_rms 0.044
_refine_ls_extinction_method none
_refine_ls_goodness_of_fit_ref 1.070
_refine_ls_hydrogen_treatment mixed
_refine_ls_matrix_type full
_refine_ls_number_parameters 177
_refine_ls_number_reflns 2956
_refine_ls_number_restraints 0
_refine_ls_restrained_S_all 1.070
_refine_ls_R_factor_all 0.0501
_refine_ls_R_factor_gt 0.0380
_refine_ls_shift/su_max 0.000
_refine_ls_shift/su_mean 0.000
_refine_ls_structure_factor_coef Fsqd
_refine_ls_weighting_details 'calc w=1/[\s^2^(Fo^2^)+(0.0478P)^2^+0.1581P] where P=(Fo^2^+2Fc^2^)/3'
_refine_ls_weighting_scheme calc
_refine_ls_wR_factor_gt 0.0925
_refine_ls_wR_factor_ref 0.0977
_reflns_number_gt 2436
_reflns_number_total 2956
_reflns_threshold_expression >2sigma(I)
_cod_data_source_file ja0399066si20040113_120804.cif
_cod_data_source_block asd1
_cod_original_cell_volume 617.50(11)
_cod_database_code 4112244

loop_
_symmetry_equiv_pos_as_xyz
'x, y, z'
'-x, -y, -z'

loop_
_atom_site_label
_atom_site_type_symbol
_atom_site_fract_x
_atom_site_fract_y
_atom_site_fract_z
_atom_site_U_iso_or_equiv
_atom_site_adp_type
_atom_site_occupancy
_atom_site_symmetry_multiplicity
_atom_site_calc_flag
_atom_site_refinement_flags
S1 S 0.45947(5) 0.76538(5) 0.06758(3) 0.02925(12) Uani 1 1 d .
O1 O 0.62307(16) 0.71135(15) -0.01098(11) 0.0428(3) Uani 1 1 d .
O2 O 0.49329(18) 0.88464(14) 0.14087(11) 0.0418(3) Uani 1 1 d .
O8 O 0.58929(18) 0.51391(16) 0.30867(12) 0.0472(3) Uani 1 1 d .
C1 C 0.2505(2) 0.8314(2) -0.01809(17) 0.0423(4) Uani 1 1 d .
H1B H 0.2890 0.8452 -0.1057 0.059(6) Uiso 1 1 d R
H1C H 0.1908 0.9348 0.0012 0.062(6) Uiso 1 1 d R
C2 C 0.1083(2) 0.6957(2) 0.02080(15) 0.0409(4) Uani 1 1 d .
H2B H -0.0255 0.7406 0.0106 0.040(5) Uiso 1 1 d R
H2C H 0.1382 0.6113 -0.0295 0.065(7) Uiso 1 1 d R
C3 C 0.1302(2) 0.6231(2) 0.15649(15) 0.0360(4) Uani 1 1 d .
H3A H 0.0692 0.5179 0.1764 0.039(5) Uiso 1 1 d R
C4 C 0.3518(2) 0.59070(18) 0.16567(14) 0.0317(3) Uani 1 1 d .
H4B H 0.3957 0.4923 0.1307 0.039(5) Uiso 1 1 d R
C5 C 0.4205(2) 0.56919(19) 0.29282(15) 0.0346(3) Uani 1 1 d .
C6 C 0.2824(2) 0.6162(2) 0.39058(15) 0.0362(4) Uani 1 1 d .
H6A H 0.3182 0.5904 0.4706 0.038(5) Uiso 1 1 d R
C7 C 0.1043(2) 0.69551(19) 0.37174(15) 0.0325(3) Uani 1 1 d .
C8 C 0.0347(2) 0.7351(2) 0.24470(15) 0.0402(4) Uani 1 1 d .
H8A H -0.1065 0.7273 0.2516 0.060(6) Uiso 1 1 d R
H8B H 0.0610 0.8477 0.2095 0.054(6) Uiso 1 1 d R
C9 C -0.0231(2) 0.75127(19) 0.47486(15) 0.0348(4) Uani 1 1 d .
C10 C 0.0560(3) 0.7675(2) 0.58257(16) 0.0456(4) Uani 1 1 d .
H10A H 0.1899 0.7445 0.5891 0.062(6) Uiso 1 1 d R
C11 C -0.0619(3) 0.8176(2) 0.68006(18) 0.0542(5) Uani 1 1 d .
H11A H -0.0062 0.8274 0.7509 0.061(6) Uiso 1 1 d R
C12 C -0.2607(3) 0.8521(2) 0.67301(19) 0.0541(5) Uani 1 1 d .
H12A H -0.3392 0.8860 0.7383 0.064(6) Uiso 1 1 d R
C13 C -0.3409(3) 0.8363(3) 0.5679(2) 0.0563(5) Uani 1 1 d .
H13A H -0.4753 0.8584 0.5627 0.063(6) Uiso 1 1 d R
C14 C -0.2249(3) 0.7881(2) 0.46870(18) 0.0461(4) Uani 1 1 d .
H14A H -0.2818 0.7795 0.3979 0.048(5) Uiso 1 1 d R

loop_
_atom_site_aniso_label
_atom_site_aniso_U_11
_atom_site_aniso_U_22
_atom_site_aniso_U_33
_atom_site_aniso_U_23
_atom_site_aniso_U_13
_atom_site_aniso_U_12
S1 0.02497(19) 0.0330(2) 0.0318(2) -0.01051(15) -0.00047(14) -0.00539(14)
O1 0.0315(6) 0.0556(7) 0.0427(7) -0.0177(6) 0.0059(5) -0.0022(5)
O2 0.0536(7) 0.0360(6) 0.0396(7) -0.0142(5) 0.0004(5) -0.0146(5)
O8 0.0391(7) 0.0543(8) 0.0462(7) -0.0076(6) -0.0089(6) 0.0119(6)
C1 0.0309(8) 0.0515(11) 0.0412(10) 0.0042(8) -0.0063(7) -0.0071(7)
C2 0.0315(9) 0.0567(11) 0.0368(9) -0.0085(8) -0.0053(7) -0.0123(7)
C3 0.0325(8) 0.0415(9) 0.0360(9) -0.0056(7) -0.0034(7) -0.0159(7)
C4 0.0339(8) 0.0270(7) 0.0359(8) -0.0088(6) -0.0027(6) -0.0044(6)
C5 0.0359(8) 0.0287(8) 0.0386(9) -0.0044(6) -0.0057(7) 0.0005(6)
C6 0.0407(9) 0.0361(8) 0.0308(8) -0.0022(7) -0.0070(7) 0.0008(7)
C7 0.0315(8) 0.0313(8) 0.0341(8) -0.0028(6) -0.0002(6) -0.0077(6)
C8 0.0259(8) 0.0568(11) 0.0358(9) -0.0047(8) -0.0014(7) -0.0008(7)
C9 0.0367(9) 0.0293(8) 0.0360(9) -0.0015(6) 0.0031(7) -0.0054(6)
C10 0.0475(11) 0.0494(10) 0.0392(10) -0.0088(8) -0.0017(8) 0.0006(8)
C11 0.0706(14) 0.0518(11) 0.0391(10) -0.0117(9) 0.0023(10) 0.0007(10)
C12 0.0654(13) 0.0420(10) 0.0499(12) -0.0093(9) 0.0198(10) -0.0035(9)
C13 0.0399(11) 0.0557(12) 0.0700(14) -0.0137(10) 0.0144(10) -0.0028(9)
C14 0.0368(9) 0.0505(11) 0.0501(11) -0.0100(9) 0.0021(8) -0.0035(8)

loop_
_atom_type_symbol
_atom_type_description
_atom_type_scat_dispersion_real
_atom_type_scat_dispersion_imag
_atom_type_scat_source
C C 0.0033 0.0016 'International Tables Vol C Tables 4.2.6.8 and 6.1.1.4'
H H 0.0000 0.0000 'International Tables Vol C Tables 4.2.6.8 and 6.1.1.4'
O O 0.0106 0.0060 'International Tables Vol C Tables 4.2.6.8 and 6.1.1.4'
S S 0.1246 0.1234 'International Tables Vol C Tables 4.2.6.8 and 6.1.1.4'

loop_
_geom_angle_atom_site_label_1
_geom_angle_atom_site_label_2
_geom_angle_atom_site_label_3
_geom_angle
O2 S1 O1 117.59(7)
O2 S1 C1 110.56(9)
O1 S1 C1 110.53(8)
O2 S1 C4 109.46(7)
O1 S1 C4 110.23(7)
C1 S1 C4 96.44(8)
C2 C1 S1 105.42(12)
C1 C2 C3 107.84(13)
C4 C3 C8 112.39(13)
C4 C3 C2 105.25(13)
C8 C3 C2 113.04(15)
C5 C4 C3 116.44(13)
C5 C4 S1 110.14(10)
C3 C4 S1 104.74(10)
O8 C5 C6 123.17(16)
O8 C5 C4 118.89(15)
C6 C5 C4 117.94(14)
C7 C6 C5 123.70(15)
C6 C7 C9 120.75(15)
C6 C7 C8 120.68(15)
C9 C7 C8 118.52(14)
C7 C8 C3 114.33(14)
C10 C9 C14 117.57(16)
C10 C9 C7 120.60(15)
C14 C9 C7 121.82(16)
C11 C10 C9 121.14(18)
C12 C11 C10 120.6(2)
C13 C12 C11 119.01(18)
C12 C13 C14 121.24(19)
C13 C14 C9 120.42(19)

loop_
_geom_bond_atom_site_label_1
_geom_bond_atom_site_label_2
_geom_bond_distance
S1 O2 1.4385(11)
S1 O1 1.4404(12)
S1 C1 1.7940(17)
S1 C4 1.8110(16)
O8 C5 1.2265(19)
C1 C2 1.527(2)
C2 C3 1.536(2)
C3 C4 1.530(2)
C3 C8 1.533(2)
C4 C5 1.510(2)
C5 C6 1.451(2)
C6 C7 1.355(2)
C7 C9 1.485(2)
C7 C8 1.507(2)
C9 C10 1.396(2)
C9 C14 1.398(2)
C10 C11 1.387(3)
C11 C12 1.376(3)
C12 C13 1.373(3)
C13 C14 1.390(3)
